data_7229831
loop_
_publ_author_name
'Albaladejo, Mar\'ia Jos\'e'
'Gonz\'alez-Soria, Mar\'ia Jos\'e'
'Alonso, Francisco'

_publ_section_title
;
 Metal-free remote-site C--H alkenylation: regio- and diastereoselective
 synthesis of solvatochromic dyes
;
_journal_issue 3
_journal_name_full 'Green Chemistry'
_journal_page_first 701
_journal_paper_doi 10.1039/C7GC03436A
_journal_volume 20
_journal_year 2018
_chemical_formula_moiety 'C42 H33 N3 O'
_chemical_formula_sum 'C42 H33 N3 O'
_chemical_formula_weight 595.71
_chemical_melting_point 139.7(8)
_chemical_name_common (E)-3-[1-(dibenzylamino)-3-phenylindolizin-7-yl]-3-phenyl-1-(pyridin-2-yl)prop-2-en-1-one
_space_group_IT_number 2
_space_group_name_Hall '-P 1'
_space_group_name_H-M_alt 'P -1'
_symmetry_cell_setting triclinic
_symmetry_space_group_name_Hall '-P 1'
_symmetry_space_group_name_H-M 'P -1'
_atom_sites_solution_hydrogens geom
_atom_sites_solution_primary direct
_atom_sites_solution_secondary difmap
_audit_creation_method SHELXL-97
_audit_update_record
;
2014-04-04 deposited with the CCDC.
2017-12-19 downloaded from the CCDC.
;
_cell_angle_alpha 68.323(6)
_cell_angle_beta 84.539(7)
_cell_angle_gamma 77.041(7)
_cell_formula_units_Z 2
_cell_length_a 10.822(3)
_cell_length_b 12.450(3)
_cell_length_c 13.434(4)
_cell_measurement_reflns_used 725
_cell_measurement_temperature 297(1)
_cell_measurement_theta_max 17.61
_cell_measurement_theta_min 2.35
_cell_volume 1639.0(8)
_computing_structure_refinement 'SHELXL-97 (Sheldrick, 1997)'
_computing_structure_solution 'SHELXS-97 (Sheldrick, 1990)'
_diffrn_ambient_temperature 297(1)
_diffrn_measured_fraction_theta_full 0.995
_diffrn_measured_fraction_theta_max 0.995
_diffrn_measurement_device_type 'CCD area detector'
_diffrn_measurement_method 'phi and omega scans'
_diffrn_radiation_monochromator graphite
_diffrn_radiation_source 'fine-focus sealed tube'
_diffrn_radiation_type MoK\a
_diffrn_radiation_wavelength 0.71073
_diffrn_reflns_av_R_equivalents 0.0812
_diffrn_reflns_av_sigmaI/netI 0.1313
_diffrn_reflns_limit_h_max 12
_diffrn_reflns_limit_h_min -12
_diffrn_reflns_limit_k_max 14
_diffrn_reflns_limit_k_min -14
_diffrn_reflns_limit_l_max 15
_diffrn_reflns_limit_l_min -15
_diffrn_reflns_number 14142
_diffrn_reflns_theta_full 25.06
_diffrn_reflns_theta_max 25.06
_diffrn_reflns_theta_min 1.63
_exptl_absorpt_coefficient_mu 0.073
_exptl_absorpt_correction_T_max 0.990
_exptl_absorpt_correction_T_min 0.988
_exptl_absorpt_correction_type multi-scan
_exptl_absorpt_process_details 'BRUKER/Siemens SADABS v2.03'
_exptl_crystal_colour brown
_exptl_crystal_density_diffrn 1.207
_exptl_crystal_density_method 'not measured'
_exptl_crystal_description prism
_exptl_crystal_F_000 628
_exptl_crystal_size_max 0.26
_exptl_crystal_size_mid 0.14
_exptl_crystal_size_min 0.14
_refine_diff_density_max 0.123
_refine_diff_density_min -0.193
_refine_diff_density_rms 0.033
_refine_ls_extinction_method none
_refine_ls_goodness_of_fit_ref 0.751
_refine_ls_hydrogen_treatment mixed
_refine_ls_matrix_type full
_refine_ls_number_parameters 415
_refine_ls_number_reflns 5784
_refine_ls_number_restraints 0
_refine_ls_restrained_S_all 0.751
_refine_ls_R_factor_all 0.1985
_refine_ls_R_factor_gt 0.0598
_refine_ls_shift/su_max 0.046
_refine_ls_shift/su_mean 0.006
_refine_ls_structure_factor_coef Fsqd
_refine_ls_weighting_details 'calc w=1/[\s^2^(Fo^2^)+(0.1918P)^2^+0.0000P] where P=(Fo^2^+2Fc^2^)/3'
_refine_ls_weighting_scheme calc
_refine_ls_wR_factor_gt 0.1747
_refine_ls_wR_factor_ref 0.2945
_reflns_number_gt 2005
_reflns_number_total 5784
_reflns_threshold_expression >2sigma(I)
_cod_data_source_file c7gc03436a3.cif
_cod_data_source_block x
_cod_depositor_comments
;
The following automatic conversions were performed:

'_chemical_melting_point' value '138.9-140.4' was changed to
'139.7(8)' - the average value was taken and precision was estimated.

Automatic conversion script
Id: cif_fix_values 4973 2017-02-22 13:04:09Z antanas 

 Adding full bibliography for 7229831--7229832.cif.
;
_cod_original_cell_volume 1638.9(7)
_cod_database_code 7229831

loop_
_symmetry_equiv_pos_as_xyz
'x, y, z'
'-x, -y, -z'

loop_
_atom_site_label
_atom_site_type_symbol
_atom_site_fract_x
_atom_site_fract_y
_atom_site_fract_z
_atom_site_U_iso_or_equiv
_atom_site_adp_type
_atom_site_occupancy
_atom_site_symmetry_multiplicity
_atom_site_calc_flag
_atom_site_refinement_flags
N1 N 0.4151(3) 0.4243(3) 0.3916(3) 0.0568(10) Uani 1 1 d .
C2 C 0.2870(4) 0.4903(4) 0.5585(4) 0.0558(12) Uani 1 1 d .
C3 C 0.3162(4) 0.5251(4) 0.3691(4) 0.0546(12) Uani 1 1 d .
C4 C 0.2159(4) 0.5189(4) 0.6463(4) 0.0566(12) Uani 1 1 d .
N5 N 0.2057(4) 0.6730(3) 0.2074(3) 0.0640(11) Uani 1 1 d .
C6 C 0.2532(4) 0.5548(4) 0.4535(3) 0.0528(11) Uani 1 1 d .
H6 H 0.1864 0.6200 0.4386 0.063 Uiso 1 1 calc R
C7 C 0.2445(5) 0.3944(4) 0.9511(4) 0.0656(13) Uani 1 1 d .
C8 C 0.2526(4) 0.4598(4) 0.7485(4) 0.0644(13) Uani 1 1 d .
H8 H 0.3283 0.4043 0.7592 0.077 Uiso 1 1 calc R
C9 C 0.1013(4) 0.6169(4) 0.6173(3) 0.0546(12) Uani 1 1 d .
C10 C 0.3959(4) 0.3951(4) 0.5754(4) 0.0633(13) Uani 1 1 d .
H10 H 0.4258 0.3533 0.6446 0.076 Uiso 1 1 calc R
C11 C 0.4574(4) 0.4093(4) 0.2968(4) 0.0622(13) Uani 1 1 d .
O12 O 0.0859(4) 0.5415(4) 0.8426(3) 0.0970(13) Uani 1 1 d .
N13 N 0.3589(4) 0.3258(4) 0.9509(3) 0.0827(13) Uani 1 1 d .
C14 C -0.0003(5) 0.7404(4) 0.1200(5) 0.0720(14) Uani 1 1 d .
C15 C 0.4546(5) 0.3649(4) 0.4963(4) 0.0645(13) Uani 1 1 d .
H15 H 0.5241 0.3023 0.5111 0.077 Uiso 1 1 calc R
C16 C 0.5514(5) 0.3084(5) 0.2890(4) 0.0665(13) Uani 1 1 d .
C17 C 0.1866(5) 0.4731(5) 0.8445(4) 0.0684(14) Uani 1 1 d .
C18 C 0.1193(5) 0.6486(4) 0.1441(4) 0.0705(14) Uani 1 1 d .
H18A H 0.0991 0.5718 0.1834 0.085 Uiso 1 1 calc R
H18B H 0.1611 0.6466 0.0774 0.085 Uiso 1 1 calc R
C19 C 0.3015(4) 0.5722(4) 0.2590(4) 0.0587(12) Uani 1 1 d .
C20 C -0.0103(5) 0.5994(5) 0.5899(4) 0.0723(14) Uani 1 1 d .
H20 H -0.0153 0.5251 0.5919 0.087 Uiso 1 1 calc R
C21 C -0.0414(6) 0.8044(5) 0.0177(5) 0.0934(18) Uani 1 1 d .
H21 H 0.0077 0.7923 -0.0394 0.112 Uiso 1 1 calc R
C22 C -0.0737(6) 0.7613(5) 0.2021(5) 0.0908(17) Uani 1 1 d .
H22 H -0.0472 0.7192 0.2723 0.109 Uiso 1 1 calc R
C23 C 0.4198(6) 0.8585(5) 0.2013(5) 0.0841(16) Uani 1 1 d .
H23 H 0.4769 0.8376 0.1520 0.101 Uiso 1 1 calc R
C24 C 0.3010(5) 0.8321(4) 0.2144(4) 0.0674(13) Uani 1 1 d .
C25 C 0.3886(5) 0.5014(4) 0.2152(4) 0.0684(14) Uani 1 1 d .
H25 H 0.3992 0.5137 0.1426 0.082 Uiso 1 1 calc R
C26 C 0.2293(7) 0.3170(6) 1.1401(5) 0.0955(19) Uani 1 1 d .
H26 H 0.1851 0.3137 1.2037 0.115 Uiso 1 1 calc R
C27 C 0.1786(5) 0.3921(5) 1.0431(4) 0.0806(16) Uani 1 1 d .
H27 H 0.0994 0.4413 1.0401 0.097 Uiso 1 1 calc R
C28 C 0.1077(5) 0.7270(4) 0.6125(4) 0.0776(15) Uani 1 1 d .
H28 H 0.1824 0.7410 0.6295 0.093 Uiso 1 1 calc R
C29 C 0.2582(5) 0.7766(4) 0.1453(4) 0.0740(15) Uani 1 1 d .
H29A H 0.1944 0.8344 0.0963 0.089 Uiso 1 1 calc R
H29B H 0.3297 0.7538 0.1028 0.089 Uiso 1 1 calc R
C30 C 0.5622(5) 0.1942(5) 0.3649(4) 0.0799(16) Uani 1 1 d .
H30 H 0.5105 0.1808 0.4258 0.096 Uiso 1 1 calc R
C31 C 0.6276(5) 0.3234(5) 0.1978(5) 0.0847(16) Uani 1 1 d .
H31 H 0.6210 0.3979 0.1447 0.102 Uiso 1 1 calc R
C32 C 0.4053(6) 0.2553(6) 1.0461(5) 0.0976(19) Uani 1 1 d .
H32 H 0.4851 0.2073 1.0479 0.117 Uiso 1 1 calc R
C33 C -0.1138(5) 0.6903(6) 0.5599(5) 0.0884(17) Uani 1 1 d .
H33 H -0.1887 0.6771 0.5421 0.106 Uiso 1 1 calc R
C34 C 0.0026(6) 0.8171(5) 0.5824(5) 0.0972(19) Uani 1 1 d .
H34 H 0.0071 0.8916 0.5802 0.117 Uiso 1 1 calc R
C35 C 0.2217(6) 0.8623(5) 0.2889(5) 0.0833(16) Uani 1 1 d .
H35 H 0.1409 0.8455 0.2986 0.100 Uiso 1 1 calc R
C36 C 0.4541(6) 0.9163(6) 0.2619(6) 0.0979(19) Uani 1 1 d .
H36 H 0.5339 0.9352 0.2514 0.117 Uiso 1 1 calc R
C37 C 0.3460(7) 0.2475(5) 1.1409(5) 0.0940(19) Uani 1 1 d .
H37 H 0.3841 0.1960 1.2051 0.113 Uiso 1 1 calc R
C38 C -0.1076(6) 0.8000(5) 0.5559(5) 0.0939(19) Uani 1 1 d .
H38 H -0.1775 0.8620 0.5354 0.113 Uiso 1 1 calc R
C39 C -0.1543(8) 0.8867(6) -0.0027(7) 0.117(2) Uani 1 1 d .
H39 H -0.1815 0.9288 -0.0727 0.140 Uiso 1 1 calc R
C40 C 0.7259(7) 0.1180(8) 0.2619(8) 0.119(3) Uani 1 1 d .
H40 H 0.7863 0.0555 0.2539 0.143 Uiso 1 1 calc R
C41 C 0.6488(6) 0.1009(5) 0.3506(6) 0.099(2) Uani 1 1 d .
H41 H 0.6545 0.0255 0.4019 0.119 Uiso 1 1 calc R
C42 C 0.7132(6) 0.2289(8) 0.1849(6) 0.112(2) Uani 1 1 d .
H42 H 0.7630 0.2405 0.1229 0.135 Uiso 1 1 calc R
C43 C 0.2579(7) 0.9170(5) 0.3503(5) 0.0948(19) Uani 1 1 d .
H43 H 0.2026 0.9348 0.4020 0.114 Uiso 1 1 calc R
C44 C 0.3750(8) 0.9453(5) 0.3352(6) 0.0993(19) Uani 1 1 d .
H44 H 0.3994 0.9841 0.3751 0.119 Uiso 1 1 calc R
C45 C -0.2247(7) 0.9052(6) 0.0808(9) 0.127(3) Uani 1 1 d .
H45 H -0.3004 0.9609 0.0679 0.153 Uiso 1 1 calc R
C46 C -0.1856(7) 0.8431(6) 0.1832(7) 0.119(2) Uani 1 1 d .
H46 H -0.2344 0.8560 0.2401 0.142 Uiso 1 1 calc R

loop_
_atom_site_aniso_label
_atom_site_aniso_U_11
_atom_site_aniso_U_22
_atom_site_aniso_U_33
_atom_site_aniso_U_23
_atom_site_aniso_U_13
_atom_site_aniso_U_12
N1 0.055(2) 0.051(2) 0.060(3) -0.021(2) -0.0044(19) 0.0015(19)
C2 0.051(3) 0.053(3) 0.056(3) -0.018(2) -0.007(2) 0.002(2)
C3 0.054(3) 0.048(3) 0.058(3) -0.018(2) -0.004(2) -0.004(2)
C4 0.057(3) 0.055(3) 0.059(3) -0.022(2) -0.001(2) -0.011(2)
N5 0.074(3) 0.054(2) 0.055(2) -0.011(2) -0.013(2) -0.006(2)
C6 0.051(3) 0.046(2) 0.057(3) -0.019(2) -0.004(2) 0.001(2)
C7 0.075(4) 0.062(3) 0.055(3) -0.019(3) -0.003(3) -0.009(3)
C8 0.065(3) 0.065(3) 0.055(3) -0.020(3) -0.006(3) 0.002(3)
C9 0.049(3) 0.056(3) 0.052(3) -0.017(2) -0.001(2) -0.002(2)
C10 0.066(3) 0.058(3) 0.061(3) -0.022(2) -0.013(3) 0.003(3)
C11 0.063(3) 0.065(3) 0.060(3) -0.030(3) 0.002(3) -0.007(3)
O12 0.094(3) 0.104(3) 0.066(2) -0.025(2) 0.003(2) 0.020(2)
N13 0.081(3) 0.085(3) 0.063(3) -0.013(2) -0.011(2) 0.001(3)
C14 0.071(4) 0.058(3) 0.080(4) -0.015(3) -0.017(3) -0.010(3)
C15 0.063(3) 0.057(3) 0.067(3) -0.022(3) -0.011(3) 0.004(2)
C16 0.060(3) 0.072(4) 0.077(4) -0.041(3) -0.009(3) -0.004(3)
C17 0.071(4) 0.069(3) 0.059(3) -0.021(3) -0.004(3) -0.003(3)
C18 0.078(4) 0.067(3) 0.063(3) -0.022(3) -0.012(3) -0.006(3)
C19 0.064(3) 0.056(3) 0.053(3) -0.019(2) -0.004(2) -0.007(3)
C20 0.058(3) 0.070(3) 0.085(4) -0.026(3) -0.006(3) -0.005(3)
C21 0.095(4) 0.079(4) 0.089(4) -0.010(3) -0.021(4) -0.012(4)
C22 0.078(4) 0.071(4) 0.112(5) -0.026(4) -0.004(4) -0.001(3)
C23 0.075(4) 0.070(4) 0.100(4) -0.029(3) -0.006(3) 0.000(3)
C24 0.069(4) 0.049(3) 0.072(3) -0.011(3) -0.007(3) -0.003(3)
C25 0.073(3) 0.072(3) 0.056(3) -0.023(3) -0.002(3) -0.006(3)
C26 0.132(6) 0.099(5) 0.057(4) -0.031(3) -0.005(4) -0.019(4)
C27 0.095(4) 0.085(4) 0.060(4) -0.030(3) 0.003(3) -0.010(3)
C28 0.073(4) 0.059(3) 0.098(4) -0.028(3) -0.016(3) -0.003(3)
C29 0.088(4) 0.062(3) 0.061(3) -0.012(3) -0.010(3) -0.009(3)
C30 0.084(4) 0.068(4) 0.088(4) -0.037(3) -0.019(3) 0.005(3)
C31 0.078(4) 0.094(4) 0.088(4) -0.048(3) 0.007(3) -0.006(3)
C32 0.097(5) 0.109(5) 0.066(4) -0.016(4) -0.010(4) -0.003(4)
C33 0.060(4) 0.092(4) 0.106(5) -0.033(4) -0.013(3) 0.001(3)
C34 0.088(4) 0.059(4) 0.134(6) -0.030(4) -0.017(4) 0.005(3)
C35 0.091(4) 0.067(3) 0.094(4) -0.031(3) 0.010(3) -0.021(3)
C36 0.081(4) 0.095(5) 0.118(5) -0.037(4) -0.015(4) -0.017(4)
C37 0.126(6) 0.082(4) 0.065(4) -0.012(3) -0.028(4) -0.016(4)
C38 0.069(4) 0.077(4) 0.112(5) -0.021(4) -0.014(3) 0.016(3)
C39 0.101(6) 0.083(5) 0.136(7) -0.002(5) -0.047(5) -0.005(4)
C40 0.099(5) 0.118(6) 0.164(8) -0.099(6) -0.022(5) 0.021(5)
C41 0.093(5) 0.081(4) 0.134(6) -0.061(4) -0.027(4) 0.009(4)
C42 0.081(5) 0.140(6) 0.139(6) -0.095(6) 0.010(4) 0.006(5)
C43 0.127(6) 0.068(4) 0.093(4) -0.036(3) 0.008(4) -0.021(4)
C44 0.123(6) 0.075(4) 0.105(5) -0.035(4) -0.015(5) -0.022(4)
C45 0.087(6) 0.069(4) 0.208(10) -0.033(6) -0.038(6) 0.008(4)
C46 0.096(5) 0.095(5) 0.158(7) -0.051(5) 0.000(5) 0.003(4)

loop_
_atom_type_symbol
_atom_type_description
_atom_type_scat_dispersion_real
_atom_type_scat_dispersion_imag
_atom_type_scat_source
C C 0.0033 0.0016 'International Tables Vol C Tables 4.2.6.8 and 6.1.1.4'
H H 0.0000 0.0000 'International Tables Vol C Tables 4.2.6.8 and 6.1.1.4'
N N 0.0061 0.0033 'International Tables Vol C Tables 4.2.6.8 and 6.1.1.4'
O O 0.0106 0.0060 'International Tables Vol C Tables 4.2.6.8 and 6.1.1.4'

loop_
_geom_angle_atom_site_label_1
_geom_angle_atom_site_label_2
_geom_angle_atom_site_label_3
_geom_angle
C15 N1 C11 132.8(4)
C15 N1 C3 118.5(4)
C11 N1 C3 108.6(4)
C6 C2 C10 116.2(4)
C6 C2 C4 121.1(4)
C10 C2 C4 122.7(4)
C19 C3 C6 133.6(4)
C19 C3 N1 107.0(4)
C6 C3 N1 119.3(4)
C8 C4 C2 121.2(4)
C8 C4 C9 121.9(4)
C2 C4 C9 117.0(4)
C19 N5 C29 112.5(4)
C19 N5 C18 112.9(4)
C29 N5 C18 112.1(4)
C3 C6 C2 121.8(4)
N13 C7 C27 122.5(5)
N13 C7 C17 117.7(5)
C27 C7 C17 119.8(5)
C4 C8 C17 127.2(4)
C28 C9 C20 118.8(5)
C28 C9 C4 120.2(4)
C20 C9 C4 120.9(4)
C15 C10 C2 122.3(4)
C25 C11 N1 107.4(4)
C25 C11 C16 128.2(4)
N1 C11 C16 124.3(4)
C7 N13 C32 116.0(5)
C22 C14 C21 117.9(6)
C22 C14 C18 119.8(5)
C21 C14 C18 122.3(6)
C10 C15 N1 121.5(4)
C30 C16 C31 117.5(5)
C30 C16 C11 123.4(5)
C31 C16 C11 118.9(5)
O12 C17 C8 123.4(4)
O12 C17 C7 118.9(5)
C8 C17 C7 117.7(4)
N5 C18 C14 111.3(4)
C25 C19 C3 107.8(4)
C25 C19 N5 129.4(4)
C3 C19 N5 122.7(4)
C9 C20 C33 120.8(5)
C14 C21 C39 121.4(7)
C14 C22 C46 121.5(7)
C24 C23 C36 119.8(6)
C35 C24 C23 118.0(5)
C35 C24 C29 120.9(5)
C23 C24 C29 121.0(5)
C19 C25 C11 109.2(4)
C37 C26 C27 118.2(6)
C7 C27 C26 119.8(5)
C9 C28 C34 119.5(5)
N5 C29 C24 112.7(4)
C16 C30 C41 120.8(6)
C16 C31 C42 120.7(6)
N13 C32 C37 125.2(6)
C38 C33 C20 120.2(6)
C38 C34 C28 121.8(5)
C24 C35 C43 121.7(6)
C44 C36 C23 121.6(6)
C26 C37 C32 118.3(5)
C33 C38 C34 118.8(5)
C45 C39 C21 119.1(7)
C42 C40 C41 119.0(7)
C40 C41 C30 120.8(7)
C40 C42 C31 121.1(7)
C44 C43 C35 120.0(6)
C36 C44 C43 118.9(6)
C39 C45 C46 120.6(7)
C45 C46 C22 119.6(8)

loop_
_geom_bond_atom_site_label_1
_geom_bond_atom_site_label_2
_geom_bond_distance
N1 C15 1.383(5)
N1 C11 1.376(5)
N1 C3 1.411(5)
C2 C6 1.378(6)
C2 C10 1.439(6)
C2 C4 1.457(6)
C3 C19 1.385(6)
C3 C6 1.392(6)
C4 C8 1.346(6)
C4 C9 1.497(6)
N5 C19 1.428(5)
N5 C29 1.458(6)
N5 C18 1.470(6)
C7 N13 1.337(6)
C7 C27 1.360(7)
C7 C17 1.504(6)
C8 C17 1.459(7)
C9 C28 1.365(6)
C9 C20 1.379(6)
C10 C15 1.316(6)
C11 C25 1.383(6)
C11 C16 1.458(6)
O12 C17 1.220(5)
N13 C32 1.325(6)
C14 C22 1.366(7)
C14 C21 1.368(7)
C14 C18 1.493(7)
C16 C30 1.397(7)
C16 C31 1.388(7)
C19 C25 1.385(6)
C20 C33 1.371(7)
C21 C39 1.383(8)
C22 C46 1.372(8)
C23 C24 1.376(7)
C23 C36 1.389(8)
C24 C35 1.359(7)
C24 C29 1.502(7)
C26 C37 1.360(8)
C26 C27 1.371(7)
C28 C34 1.377(7)
C30 C41 1.380(7)
C31 C42 1.380(8)
C32 C37 1.351(8)
C33 C38 1.364(8)
C34 C38 1.358(7)
C35 C43 1.376(8)
C36 C44 1.341(8)
C39 C45 1.358(10)
C40 C42 1.372(10)
C40 C41 1.365(9)
C43 C44 1.368(8)
C45 C46 1.359(10)
